data_7200668
loop_
_publ_author_name
'Liu, Zhi-Fang'
'Zhu, Ai-Xin'
'Lam, Chi-Keung'
'Xie, Guang-Wei'
'Liang, Chao-Lun'
'Chen, Xiao-Ming'
'Qiao, Zheng-Ping'

_publ_section_title
;
 Oriented growth of a single crystalline Cu(111) flake synthesized by
 pyrolysis of coordination polymer [(CuBr)2(bpy)]n (bpy =
 2,2&#x2032;-bipyridine)
;
_journal_issue 7
_journal_name_full CrystEngComm
_journal_page_first 1303
_journal_paper_doi 10.1039/b819813f
_journal_volume 11
_journal_year 2009
_chemical_formula_sum 'C40 H32 Br8 Cu8 N8'
_chemical_formula_weight 1772.34
_chemical_name_systematic
;
?
;
_space_group_IT_number 14
_symmetry_cell_setting monoclinic
_symmetry_space_group_name_Hall '-P 2ybc'
_symmetry_space_group_name_H-M 'P 1 21/c 1'
_atom_sites_solution_hydrogens geom
_atom_sites_solution_primary direct
_atom_sites_solution_secondary difmap
_audit_creation_method SHELXL-97
_cell_angle_alpha 90.00
_cell_angle_beta 100.596(6)
_cell_angle_gamma 90.00
_cell_formula_units_Z 1
_cell_length_a 3.9045(10)
_cell_length_b 15.876(4)
_cell_length_c 19.915(5)
_cell_measurement_temperature 293(2)
_cell_volume 1213.4(5)
_computing_cell_refinement 'SAINT-PLUS for Windows NT, Ver. 6.0'
_computing_data_collection 'Bruker SMART'
_computing_data_reduction 'SAINT-PLUS for Windows NT, Ver. 6.0'
_computing_molecular_graphics SHELXL
_computing_publication_material SHELXL
_computing_structure_refinement 'SHELXL-97 (Sheldrick, 1997)'
_computing_structure_solution 'SHELXS-97 (Sheldrick, 1990)'
_diffrn_ambient_temperature 293(2)
_diffrn_measured_fraction_theta_full 0.997
_diffrn_measured_fraction_theta_max 0.997
_diffrn_measurement_device_type 'Bruker Apex CCD '
_diffrn_measurement_method '\f and \w scan'
_diffrn_radiation_monochromator graphite
_diffrn_radiation_source 'fine-focus sealed tube'
_diffrn_radiation_type MoK\a
_diffrn_radiation_wavelength 0.71073
_diffrn_reflns_av_R_equivalents 0.0238
_diffrn_reflns_av_sigmaI/netI 0.0472
_diffrn_reflns_limit_h_max 4
_diffrn_reflns_limit_h_min -4
_diffrn_reflns_limit_k_max 19
_diffrn_reflns_limit_k_min -18
_diffrn_reflns_limit_l_max 16
_diffrn_reflns_limit_l_min -24
_diffrn_reflns_number 6599
_diffrn_reflns_theta_full 25.99
_diffrn_reflns_theta_max 25.99
_diffrn_reflns_theta_min 2.08
_exptl_absorpt_coefficient_mu 10.060
_exptl_absorpt_correction_T_max 0.5836
_exptl_absorpt_correction_T_min 0.2646
_exptl_absorpt_correction_type multi-scan
_exptl_absorpt_process_details SADABS
_exptl_crystal_colour red
_exptl_crystal_density_diffrn 2.425
_exptl_crystal_density_method 'not measured'
_exptl_crystal_description needle
_exptl_crystal_F_000 840
_exptl_crystal_size_max 0.18
_exptl_crystal_size_mid 0.06
_exptl_crystal_size_min 0.06
_refine_diff_density_max 0.814
_refine_diff_density_min -0.475
_refine_diff_density_rms 0.111
_refine_ls_extinction_method none
_refine_ls_goodness_of_fit_ref 0.826
_refine_ls_hydrogen_treatment constr
_refine_ls_matrix_type full
_refine_ls_number_parameters 145
_refine_ls_number_reflns 2373
_refine_ls_number_restraints 0
_refine_ls_restrained_S_all 0.826
_refine_ls_R_factor_all 0.0583
_refine_ls_R_factor_gt 0.0371
_refine_ls_shift/su_max 0.001
_refine_ls_shift/su_mean 0.000
_refine_ls_structure_factor_coef Fsqd
_refine_ls_weighting_details 'calc w=1/[\s^2^(Fo^2^)+(0.1000P)^2^+0.0000P] where P=(Fo^2^+2Fc^2^)/3'
_refine_ls_weighting_scheme calc
_refine_ls_wR_factor_gt 0.1053
_refine_ls_wR_factor_ref 0.1289
_reflns_number_gt 1663
_reflns_number_total 2373
_reflns_threshold_expression >2sigma(I)
_cod_data_source_file b819813f.txt
_cod_data_source_block 1
_cod_depositor_comments
;
The following automatic conversions were performed:
'_symmetry_cell_setting' value 'Monoclinic' changed to 'monoclinic'
according to '/home/saulius/struct/CIF-dictionaries/cif_core.dic'
dictionary named 'cif_core.dic' version 2.4.1 from 2010-06-29.

Automatic conversion script
Id: cif_fix_enum 1527 2010-12-29 10:47:43Z saulius 
;
_cod_original_sg_symbol_H-M P2(1)/c
_cod_database_code 7200668

loop_
_symmetry_equiv_pos_as_xyz
'x, y, z'
'-x, y+1/2, -z+1/2'
'-x, -y, -z'
'x, -y-1/2, z-1/2'

loop_
_atom_site_label
_atom_site_type_symbol
_atom_site_fract_x
_atom_site_fract_y
_atom_site_fract_z
_atom_site_U_iso_or_equiv
_atom_site_adp_type
_atom_site_occupancy
_atom_site_symmetry_multiplicity
_atom_site_calc_flag
_atom_site_refinement_flags
_atom_site_disorder_assembly
_atom_site_disorder_group
Br1 Br -0.27375(13) 0.74809(3) 0.29850(3) 0.0454(2) Uani 1 1 d . . .
Br2 Br 0.36584(16) 0.74961(3) 0.48693(3) 0.0605(2) Uani 1 1 d . . .
Cu1 Cu 0.26819(19) 0.65201(4) 0.29096(4) 0.0644(3) Uani 1 1 d . . .
Cu2 Cu -0.2040(2) 0.74545(4) 0.41829(5) 0.0630(3) Uani 1 1 d . . .
N1 N 0.1591(10) 0.5412(2) 0.3319(2) 0.0435(10) Uani 1 1 d . . .
N2 N 0.0892(11) 0.5861(3) 0.2020(2) 0.0500(11) Uani 1 1 d . . .
C1 C 0.1989(15) 0.5218(4) 0.3981(3) 0.0557(14) Uani 1 1 d . . .
H1 H 0.2995 0.5618 0.4299 0.067 Uiso 1 1 calc R . .
C2 C 0.0974(17) 0.4448(4) 0.4222(3) 0.0630(15) Uani 1 1 d . . .
H2 H 0.1317 0.4330 0.4687 0.076 Uiso 1 1 calc R . .
C3 C -0.0542(15) 0.3876(4) 0.3748(3) 0.0579(15) Uani 1 1 d . . .
H3 H -0.1239 0.3355 0.3889 0.070 Uiso 1 1 calc R . .
C4 C -0.1049(14) 0.4064(3) 0.3060(3) 0.0499(13) Uani 1 1 d . . .
H4 H -0.2118 0.3678 0.2736 0.060 Uiso 1 1 calc R . .
C5 C 0.0067(11) 0.4841(3) 0.2859(3) 0.0394(11) Uani 1 1 d . . .
C6 C -0.0320(11) 0.5084(3) 0.2130(3) 0.0396(11) Uani 1 1 d . . .
C7 C -0.1799(14) 0.4567(3) 0.1595(3) 0.0514(13) Uani 1 1 d . . .
H7 H -0.2610 0.4034 0.1681 0.062 Uiso 1 1 calc R . .
C8 C -0.2057(17) 0.4846(4) 0.0939(3) 0.0637(16) Uani 1 1 d . . .
H8 H -0.3063 0.4505 0.0576 0.076 Uiso 1 1 calc R . .
C9 C -0.0816(18) 0.5638(4) 0.0815(3) 0.0665(16) Uani 1 1 d . . .
H9 H -0.0939 0.5837 0.0371 0.080 Uiso 1 1 calc R . .
C10 C 0.0586(15) 0.6115(4) 0.1364(3) 0.0585(15) Uani 1 1 d . . .
H10 H 0.1387 0.6650 0.1282 0.070 Uiso 1 1 calc R . .

loop_
_atom_site_aniso_label
_atom_site_aniso_U_11
_atom_site_aniso_U_22
_atom_site_aniso_U_33
_atom_site_aniso_U_23
_atom_site_aniso_U_13
_atom_site_aniso_U_12
Br1 0.0319(3) 0.0405(3) 0.0645(4) -0.0006(2) 0.0107(2) -0.00096(17)
Br2 0.0467(4) 0.0786(5) 0.0587(4) 0.0009(3) 0.0163(3) 0.0005(2)
Cu1 0.0705(5) 0.0371(4) 0.0888(6) -0.0100(3) 0.0231(4) -0.0160(3)
Cu2 0.0649(5) 0.0531(5) 0.0755(6) 0.0065(3) 0.0251(4) 0.0049(3)
N1 0.041(2) 0.036(2) 0.052(3) -0.0012(19) 0.007(2) 0.0015(17)
N2 0.051(2) 0.038(2) 0.065(3) -0.001(2) 0.022(2) -0.0031(18)
C1 0.058(4) 0.047(3) 0.061(4) -0.009(3) 0.007(3) 0.001(2)
C2 0.077(4) 0.049(3) 0.063(4) 0.006(3) 0.014(3) 0.010(3)
C3 0.071(4) 0.038(3) 0.072(4) 0.009(3) 0.032(3) -0.004(2)
C4 0.056(3) 0.034(2) 0.064(4) -0.006(2) 0.022(3) -0.006(2)
C5 0.034(2) 0.033(2) 0.053(3) -0.008(2) 0.014(2) 0.0001(18)
C6 0.031(2) 0.031(2) 0.059(3) -0.005(2) 0.013(2) 0.0042(18)
C7 0.049(3) 0.038(3) 0.064(4) 0.000(3) 0.004(3) -0.002(2)
C8 0.068(4) 0.066(4) 0.056(4) -0.007(3) 0.005(3) 0.007(3)
C9 0.082(4) 0.067(4) 0.051(3) 0.006(3) 0.012(3) 0.012(3)
C10 0.075(4) 0.042(3) 0.063(4) 0.009(3) 0.025(3) -0.001(3)

loop_
_atom_type_symbol
_atom_type_description
_atom_type_scat_dispersion_real
_atom_type_scat_dispersion_imag
_atom_type_scat_source
C C 0.0033 0.0016 'International Tables Vol C Tables 4.2.6.8 and 6.1.1.4'
H H 0.0000 0.0000 'International Tables Vol C Tables 4.2.6.8 and 6.1.1.4'
Br Br -0.2901 2.4595 'International Tables Vol C Tables 4.2.6.8 and 6.1.1.4'
Cu Cu 0.3201 1.2651 'International Tables Vol C Tables 4.2.6.8 and 6.1.1.4'
N N 0.0061 0.0033 'International Tables Vol C Tables 4.2.6.8 and 6.1.1.4'

loop_
_geom_angle_atom_site_label_1
_geom_angle_atom_site_label_2
_geom_angle_atom_site_label_3
_geom_angle
_geom_angle_site_symmetry_1
_geom_angle_site_symmetry_3
_geom_angle_publ_flag
Cu1 Br1 Cu2 89.89(3) 1_455 . ?
Cu1 Br1 Cu1 103.41(3) 1_455 . ?
Cu2 Br1 Cu1 95.92(3) . . ?
Cu2 Br2 Cu2 110.85(5) 1_655 . ?
N1 Cu1 N2 80.91(17) . . ?
N1 Cu1 Br1 139.47(12) . 1_655 ?
N2 Cu1 Br1 121.36(12) . 1_655 ?
N1 Cu1 Br1 104.51(12) . . ?
N2 Cu1 Br1 101.16(13) . . ?
Br1 Cu1 Br1 103.41(3) 1_655 . ?
N1 Cu1 Cu2 103.25(13) . 1_655 ?
N2 Cu1 Cu2 161.60(12) . 1_655 ?
Br1 Cu1 Cu2 45.26(3) 1_655 1_655 ?
Br1 Cu1 Cu2 95.18(3) . 1_655 ?
Br1 Cu2 Br2 128.84(5) . 1_455 ?
Br1 Cu2 Br2 120.13(4) . . ?
Br2 Cu2 Br2 110.85(5) 1_455 . ?
Br1 Cu2 Cu1 44.85(3) . 1_455 ?
Br2 Cu2 Cu1 92.71(4) 1_455 1_455 ?
Br2 Cu2 Cu1 146.52(3) . 1_455 ?
C1 N1 C5 118.3(4) . . ?
C1 N1 Cu1 127.2(4) . . ?
C5 N1 Cu1 114.3(3) . . ?
C10 N2 C6 117.2(5) . . ?
C10 N2 Cu1 129.4(4) . . ?
C6 N2 Cu1 113.3(4) . . ?
N1 C1 C2 123.5(5) . . ?
N1 C1 H1 118.3 . . ?
C2 C1 H1 118.3 . . ?
C3 C2 C1 117.3(6) . . ?
C3 C2 H2 121.3 . . ?
C1 C2 H2 121.3 . . ?
C2 C3 C4 120.5(5) . . ?
C2 C3 H3 119.7 . . ?
C4 C3 H3 119.7 . . ?
C3 C4 C5 118.8(5) . . ?
C3 C4 H4 120.6 . . ?
C5 C4 H4 120.6 . . ?
N1 C5 C4 121.6(5) . . ?
N1 C5 C6 116.3(4) . . ?
C4 C5 C6 122.1(5) . . ?
N2 C6 C7 121.6(5) . . ?
N2 C6 C5 114.9(5) . . ?
C7 C6 C5 123.5(5) . . ?
C8 C7 C6 119.4(5) . . ?
C8 C7 H7 120.3 . . ?
C6 C7 H7 120.3 . . ?
C7 C8 C9 119.9(6) . . ?
C7 C8 H8 120.0 . . ?
C9 C8 H8 120.0 . . ?
C10 C9 C8 117.6(6) . . ?
C10 C9 H9 121.2 . . ?
C8 C9 H9 121.2 . . ?
N2 C10 C9 124.3(6) . . ?
N2 C10 H10 117.9 . . ?
C9 C10 H10 117.9 . . ?

loop_
_geom_bond_atom_site_label_1
_geom_bond_atom_site_label_2
_geom_bond_distance
_geom_bond_site_symmetry_2
_geom_bond_publ_flag
Br1 Cu1 2.3343(9) 1_455 ?
Br1 Cu2 2.3511(12) . ?
Br1 Cu1 2.6350(10) . ?
Br2 Cu2 2.3532(11) 1_655 ?
Br2 Cu2 2.3887(12) . ?
Cu1 N1 2.018(4) . ?
Cu1 N2 2.066(5) . ?
Cu1 Br1 2.3343(9) 1_655 ?
Cu1 Cu2 3.3099(13) 1_655 ?
Cu2 Br2 2.3532(11) 1_455 ?
Cu2 Cu1 3.3099(13) 1_455 ?
N1 C1 1.335(7) . ?
N1 C5 1.347(6) . ?
N2 C10 1.351(7) . ?
N2 C6 1.354(6) . ?
C1 C2 1.398(8) . ?
C1 H1 0.9300 . ?
C2 C3 1.365(9) . ?
C2 H2 0.9300 . ?
C3 C4 1.381(8) . ?
C3 H3 0.9300 . ?
C4 C5 1.391(7) . ?
C4 H4 0.9300 . ?
C5 C6 1.483(8) . ?
C6 C7 1.384(7) . ?
C7 C8 1.366(8) . ?
C7 H7 0.9300 . ?
C8 C9 1.386(9) . ?
C8 H8 0.9300 . ?
C9 C10 1.359(9) . ?
C9 H9 0.9300 . ?
C10 H10 0.9300 . ?
